data_7236847
loop_
_publ_author_name
'Jiang, Meijuan'
'He, Zikai'
'Zhang, Yilin'
'Sung, Herman H. Y.'
'Lam, Jacky W. Y.'
'Peng, Qian'
'Yan, Yongli'
'Wong, Kam Sing'
'Williams, Ian D.'
'Zhao, Yongsheng'
'Tang, Ben Zhong'

_publ_section_title
;
 Development of benzylidene-methyloxazolone based AIEgens and decipherment
 of their working mechanism
;
_journal_issue 29
_journal_name_full 'Journal of Materials Chemistry C'
_journal_page_first 7191
_journal_paper_doi 10.1039/C7TC02582C
_journal_volume 5
_journal_year 2017
_chemical_formula_moiety 'C37 H27 N O2'
_chemical_formula_sum 'C37 H27 N O2'
_chemical_formula_weight 517.60
_chemical_name_common TPE-BMO
_chemical_name_systematic (Z)-2-methyl-4-((4'-(1,2,2-triphenylvinyl)-[1,1'-biphenyl]-4-yl)methylene)oxazol-5(4H)-one
_chemical_properties_physical ', Photo-sensitive'
_space_group_IT_number 14
_space_group_name_Hall '-P 2ybc'
_space_group_name_H-M_alt 'P 1 21/c 1'
_symmetry_cell_setting monoclinic
_symmetry_space_group_name_H-M 'P 1 21/c 1'
_atom_sites_solution_hydrogens geom
_atom_sites_solution_primary direct
_atom_sites_solution_secondary difmap
_audit_creation_date 2014-10-21
_audit_creation_method
;
  Olex2 1.2-beta
  (compiled May  9 2012 12:37:22, GUI svn.r4230)
;
_audit_update_record
;
2017-05-29 deposited with the CCDC.
2017-06-22 downloaded from the CCDC.
;
_cell_angle_alpha 90.00
_cell_angle_beta 102.171(2)
_cell_angle_gamma 90.00
_cell_formula_units_Z 8
_cell_length_a 27.9230(7)
_cell_length_b 11.5399(2)
_cell_length_c 17.5406(4)
_cell_measurement_reflns_used 6246
_cell_measurement_temperature 99.9(4)
_cell_measurement_theta_max 74.9350
_cell_measurement_theta_min 4.6070
_cell_volume 5525.0(2)
_computing_cell_refinement
;
CrysAlisPro, Agilent Technologies,
Version 1.171.36.32 (release 02-08-2013 CrysAlis171 .NET)
(compiled Aug  2 2013,16:46:58)
;
_computing_data_collection
;
CrysAlisPro, Agilent Technologies,
Version 1.171.36.32 (release 02-08-2013 CrysAlis171 .NET)
(compiled Aug  2 2013,16:46:58)
;
_computing_data_reduction
;
CrysAlisPro, Agilent Technologies,
Version 1.171.36.32 (release 02-08-2013 CrysAlis171 .NET)
(compiled Aug  2 2013,16:46:58)
;
_computing_molecular_graphics
;
O. V. Dolomanov, L. J. Bourhis, R. J. Gildea, J. A. K. Howard and H. Puschmann,
OLEX2: a complete structure solution, refinement and analysis program.
J. Appl. Cryst. (2009). 42, 339-341.
;
_computing_publication_material
;
O. V. Dolomanov, L. J. Bourhis, R. J. Gildea, J. A. K. Howard and H. Puschmann,
OLEX2: a complete structure solution, refinement and analysis program.
J. Appl. Cryst. (2009). 42, 339-341.
;
_computing_structure_refinement
;
XL, G.M. Sheldrick, Acta Cryst.
(2008). A64, 112-122
;
_computing_structure_solution
;
SHELXS, G.M. Sheldrick, Acta Cryst.
(2008). A64, 112-122
;
_diffrn_ambient_temperature 99.9(4)
_diffrn_detector_area_resol_mean 10.3587
_diffrn_measured_fraction_theta_full 0.9979
_diffrn_measured_fraction_theta_max 0.9742
_diffrn_measurement_details
;
#__ type_ start__ end____ width___ exp.time_
  1 omega   52.00  175.00   1.0000    9.0000
omega____ theta____ kappa____ phi______ frames
    -      110.5703   15.0000 -120.0000 123

#__ type_ start__ end____ width___ exp.time_
  2 omega  -74.00   38.00   1.0000    4.0000
omega____ theta____ kappa____ phi______ frames
    -      -40.8203   77.0000 -150.0000 112

#__ type_ start__ end____ width___ exp.time_
  3 omega  -72.00   38.00   1.0000    4.0000
omega____ theta____ kappa____ phi______ frames
    -      -40.8203   77.0000  -30.0000 110

#__ type_ start__ end____ width___ exp.time_
  4 omega  -70.00   33.00   1.0000    4.0000
omega____ theta____ kappa____ phi______ frames
    -      -40.8203   57.0000  120.0000 103

#__ type_ start__ end____ width___ exp.time_
  5 omega  143.00  177.00   1.0000    9.0000
omega____ theta____ kappa____ phi______ frames
    -      110.5703   61.0000  120.0000 34

#__ type_ start__ end____ width___ exp.time_
  6 omega   95.00  178.00   1.0000    9.0000
omega____ theta____ kappa____ phi______ frames
    -      110.5703   61.0000   90.0000 83

#__ type_ start__ end____ width___ exp.time_
  7 omega   36.00  141.00   1.0000    9.0000
omega____ theta____ kappa____ phi______ frames
    -      110.5703  -61.0000  120.0000 105

#__ type_ start__ end____ width___ exp.time_
  8 omega   32.00  115.00   1.0000    9.0000
omega____ theta____ kappa____ phi______ frames
    -      110.5703 -111.0000  -60.0000 83

#__ type_ start__ end____ width___ exp.time_
  9 omega   50.00   88.00   1.0000    9.0000
omega____ theta____ kappa____ phi______ frames
    -      110.5703  -30.0000  -60.0000 38

#__ type_ start__ end____ width___ exp.time_
 10 omega   41.00  104.00   1.0000    9.0000
omega____ theta____ kappa____ phi______ frames
    -      110.5703  -94.0000    0.0000 63

#__ type_ start__ end____ width___ exp.time_
 11 omega   32.00  115.00   1.0000    9.0000
omega____ theta____ kappa____ phi______ frames
    -      110.5703 -111.0000  120.0000 83

#__ type_ start__ end____ width___ exp.time_
 12 omega  121.00  167.00   1.0000    9.0000
omega____ theta____ kappa____ phi______ frames
    -      110.5703  111.0000 -180.0000 46

#__ type_ start__ end____ width___ exp.time_
 13 omega   80.00  137.00   1.0000    9.0000
omega____ theta____ kappa____ phi______ frames
    -      110.5703   61.0000  120.0000 57
;
_diffrn_measurement_device 'kappa diffractometer'
_diffrn_measurement_device_type 'SuperNova, Dual, Cu at zero, Atlas'
_diffrn_measurement_method '\w scans'
_diffrn_orient_matrix_UB_11 -0.0495232000
_diffrn_orient_matrix_UB_12 0.0171388000
_diffrn_orient_matrix_UB_13 -0.0572940000
_diffrn_orient_matrix_UB_21 0.0035558000
_diffrn_orient_matrix_UB_22 0.1316899000
_diffrn_orient_matrix_UB_23 0.0146530000
_diffrn_orient_matrix_UB_31 0.0268986000
_diffrn_orient_matrix_UB_32 0.0140106000
_diffrn_orient_matrix_UB_33 -0.0675629000
_diffrn_radiation_monochromator mirror
_diffrn_radiation_probe x-ray
_diffrn_radiation_type CuK\a
_diffrn_radiation_wavelength 1.5418
_diffrn_reflns_av_R_equivalents 0.0440
_diffrn_reflns_av_unetI/netI 0.0421
_diffrn_reflns_limit_h_max 33
_diffrn_reflns_limit_h_min -32
_diffrn_reflns_limit_k_max 13
_diffrn_reflns_limit_k_min -13
_diffrn_reflns_limit_l_max 11
_diffrn_reflns_limit_l_min -21
_diffrn_reflns_number 30742
_diffrn_reflns_theta_full 66.50
_diffrn_reflns_theta_max 67.50
_diffrn_reflns_theta_min 4.16
_diffrn_source 'sealed X-ray tube'
_diffrn_source_current 0.80
_diffrn_source_power 0.040
_diffrn_source_target Cu
_diffrn_source_voltage 50
_exptl_absorpt_coefficient_mu 0.597
_exptl_absorpt_correction_T_max 1.00000
_exptl_absorpt_correction_T_min 0.91001
_exptl_absorpt_correction_type multi-scan
_exptl_absorpt_process_details
;
CrysAlisPro, Agilent Technologies,
Version 1.171.36.32 (release 02-08-2013 CrysAlis171 .NET)
(compiled Aug  2 2013,16:46:58)
Empirical absorption correction using spherical harmonics,
 implemented in SCALE3 ABSPACK scaling algorithm.
;
_exptl_crystal_colour yellow
_exptl_crystal_density_diffrn 1.244
_exptl_crystal_density_method 'not measured'
_exptl_crystal_description plate
_exptl_crystal_F_000 2176
_exptl_crystal_preparation ', Luminescent'
_exptl_crystal_recrystallization_method 'Re-crystallisation from solvent: dichloromethane/hexane'
_exptl_crystal_size_max 0.18
_exptl_crystal_size_mid 0.15
_exptl_crystal_size_min 0.05
_refine_diff_density_max 0.355
_refine_diff_density_min -0.209
_refine_diff_density_rms 0.039
_refine_ls_extinction_method none
_refine_ls_goodness_of_fit_ref 1.002
_refine_ls_hydrogen_treatment constr
_refine_ls_matrix_type full
_refine_ls_number_parameters 723
_refine_ls_number_reflns 9884
_refine_ls_number_restraints 0
_refine_ls_restrained_S_all 1.002
_refine_ls_R_factor_all 0.0701
_refine_ls_R_factor_gt 0.0456
_refine_ls_shift/su_max 0.001
_refine_ls_shift/su_mean 0.000
_refine_ls_structure_factor_coef Fsqd
_refine_ls_weighting_details 'calc w=1/[\s^2^(Fo^2^)+(0.0660P)^2^+0.3201P] where P=(Fo^2^+2Fc^2^)/3'
_refine_ls_weighting_scheme calc
_refine_ls_wR_factor_gt 0.1132
_refine_ls_wR_factor_ref 0.1249
_reflns_number_gt 7190
_reflns_number_total 9884
_reflns_threshold_expression >2sigma(I)
_cod_data_source_file c7tc02582c2.cif
_cod_data_source_block TPE_BMO
_cod_depositor_comments
;
The following automatic conversions were performed:

data item '_symmetry_cell_setting' value 'Monoclinic' was changed to
'monoclinic' in accordance with the
/home/saulius/struct/COD-crude-data/automatic-downloads/DataCite-retrospective/RSC/depositions/lib/dictionaries/cif_core.dic
dictionary named 'cif_core.dic' version 2.4.2 last updated on
2011-04-26.

Automatic conversion script
Id: cif_fix_values 6909 2019-04-08 15:41:33Z antanas 
;
_cod_original_cell_volume 5525.1(2)
_cod_original_sg_symbol_H-M P2(1)/c
_cod_database_code 7236847
_reflns_odcompleteness_completeness 99.79
_reflns_odcompleteness_iscentric 1
_reflns_odcompleteness_theta 68.13

loop_
_space_group_symop_id
_space_group_symop_operation_xyz
1 'x, y, z'
2 '-x, y+1/2, -z+1/2'
3 '-x, -y, -z'
4 'x, -y-1/2, z-1/2'

loop_
_atom_site_label
_atom_site_type_symbol
_atom_site_fract_x
_atom_site_fract_y
_atom_site_fract_z
_atom_site_U_iso_or_equiv
_atom_site_adp_type
_atom_site_occupancy
_atom_site_symmetry_multiplicity
_atom_site_calc_flag
_atom_site_refinement_flags
O1 O 0.38021(5) 0.31708(13) 0.03251(8) 0.0440(3) Uani 1 1 d .
O2 O 0.39330(5) 0.16698(13) -0.04381(9) 0.0434(3) Uani 1 1 d .
N1 N 0.45265(7) 0.32613(15) 0.11948(10) 0.0424(4) Uani 1 1 d .
C1 C 0.40962(9) 0.3686(2) 0.09681(13) 0.0472(5) Uani 1 1 d .
C2 C 0.40846(7) 0.22810(16) 0.01125(12) 0.0359(4) Uani 1 1 d .
C3 C 0.45551(7) 0.23467(16) 0.06767(11) 0.0343(4) Uani 1 1 d .
C4 C 0.49314(7) 0.16184(16) 0.06670(11) 0.0331(4) Uani 1 1 d .
H4 H 0.4880 0.1075 0.0251 0.040 Uiso 1 1 calc R
C5 C 0.54025(7) 0.15466(16) 0.12008(11) 0.0325(4) Uani 1 1 d .
C6 C 0.57525(7) 0.07524(16) 0.10565(11) 0.0345(4) Uani 1 1 d .
H6 H 0.5674 0.0264 0.0612 0.041 Uiso 1 1 calc R
C7 C 0.62104(7) 0.06618(16) 0.15467(12) 0.0348(4) Uani 1 1 d .
H7 H 0.6439 0.0112 0.1434 0.042 Uiso 1 1 calc R
C8 C 0.63401(7) 0.13684(15) 0.22051(11) 0.0308(4) Uani 1 1 d .
C9 C 0.59846(7) 0.21396(17) 0.23557(11) 0.0368(4) Uani 1 1 d .
H9 H 0.6060 0.2617 0.2806 0.044 Uiso 1 1 calc R
C10 C 0.55279(7) 0.22289(17) 0.18707(12) 0.0372(4) Uani 1 1 d .
H10 H 0.5296 0.2761 0.1994 0.045 Uiso 1 1 calc R
C11 C 0.38741(11) 0.4660(2) 0.13142(16) 0.0675(8) Uani 1 1 d .
H11D H 0.3711 0.5182 0.0899 0.101 Uiso 1 1 calc R
H11E H 0.4130 0.5085 0.1674 0.101 Uiso 1 1 calc R
H11F H 0.3634 0.4361 0.1599 0.101 Uiso 1 1 calc R
C12 C 0.68285(7) 0.13071(15) 0.27353(11) 0.0305(4) Uani 1 1 d .
C13 C 0.71285(7) 0.03293(16) 0.27708(12) 0.0355(4) Uani 1 1 d .
H13 H 0.7016 -0.0324 0.2454 0.043 Uiso 1 1 calc R
C14 C 0.75851(7) 0.03021(16) 0.32602(12) 0.0370(4) Uani 1 1 d .
H14 H 0.7787 -0.0360 0.3259 0.044 Uiso 1 1 calc R
C15 C 0.77581(7) 0.12286(16) 0.37589(12) 0.0345(4) Uani 1 1 d .
C16 C 0.74582(7) 0.22049(16) 0.37177(11) 0.0340(4) Uani 1 1 d .
H16 H 0.7567 0.2853 0.4042 0.041 Uiso 1 1 calc R
C17 C 0.70065(7) 0.22425(16) 0.32124(11) 0.0325(4) Uani 1 1 d .
H17 H 0.6813 0.2923 0.3190 0.039 Uiso 1 1 calc R
C20 C 0.82571(7) 0.12000(15) 0.42707(12) 0.0347(4) Uani 1 1 d .
C21 C 0.86589(7) 0.08477(15) 0.38708(11) 0.0334(4) Uani 1 1 d .
C22 C 0.86464(7) 0.12006(16) 0.31079(12) 0.0356(4) Uani 1 1 d .
H22 H 0.8400 0.1727 0.2862 0.043 Uiso 1 1 calc R
C23 C 0.89899(8) 0.07932(18) 0.27004(12) 0.0397(5) Uani 1 1 d .
H23 H 0.8976 0.1036 0.2179 0.048 Uiso 1 1 calc R
C24 C 0.93533(8) 0.00292(17) 0.30601(13) 0.0409(5) Uani 1 1 d .
H24 H 0.9588 -0.0252 0.2785 0.049 Uiso 1 1 calc R
C25 C 0.93712(8) -0.03160(17) 0.38146(13) 0.0412(5) Uani 1 1 d .
H25 H 0.9621 -0.0833 0.4062 0.049 Uiso 1 1 calc R
C26 C 0.90286(8) 0.00824(16) 0.42165(12) 0.0374(4) Uani 1 1 d .
H26 H 0.9045 -0.0169 0.4737 0.045 Uiso 1 1 calc R
C30 C 0.83283(7) 0.14637(15) 0.50342(11) 0.0336(4) Uani 1 1 d .
C31 C 0.79230(7) 0.15383(16) 0.54618(11) 0.0332(4) Uani 1 1 d .
C32 C 0.75533(8) 0.06836(18) 0.53503(13) 0.0431(5) Uani 1 1 d .
H32 H 0.7561 0.0070 0.4992 0.052 Uiso 1 1 calc R
C33 C 0.71787(9) 0.0731(2) 0.57595(14) 0.0493(5) Uani 1 1 d .
H33 H 0.6928 0.0162 0.5669 0.059 Uiso 1 1 calc R
C34 C 0.71683(8) 0.1598(2) 0.62957(13) 0.0486(5) Uani 1 1 d .
H34 H 0.6910 0.1628 0.6571 0.058 Uiso 1 1 calc R
C35 C 0.75374(8) 0.2427(2) 0.64327(13) 0.0450(5) Uani 1 1 d .
H35 H 0.7537 0.3016 0.6811 0.054 Uiso 1 1 calc R
C36 C 0.79070(8) 0.23883(18) 0.60113(12) 0.0391(4) Uani 1 1 d .
H36 H 0.8156 0.2963 0.6104 0.047 Uiso 1 1 calc R
C41 C 0.88275(7) 0.17318(15) 0.55268(11) 0.0332(4) Uani 1 1 d .
C42 C 0.91543(8) 0.24746(16) 0.52676(11) 0.0358(4) Uani 1 1 d .
H42 H 0.9074 0.2764 0.4749 0.043 Uiso 1 1 calc R
C43 C 0.95962(7) 0.28008(16) 0.57526(12) 0.0377(4) Uani 1 1 d .
H43 H 0.9816 0.3297 0.5562 0.045 Uiso 1 1 calc R
C44 C 0.97140(7) 0.23963(17) 0.65170(12) 0.0367(4) Uani 1 1 d .
H44 H 1.0008 0.2638 0.6857 0.044 Uiso 1 1 calc R
C45 C 0.93997(7) 0.16411(17) 0.67760(11) 0.0348(4) Uani 1 1 d .
H45 H 0.9484 0.1344 0.7292 0.042 Uiso 1 1 calc R
C46 C 0.89617(7) 0.13111(16) 0.62885(12) 0.0357(4) Uani 1 1 d .
H46 H 0.8750 0.0790 0.6477 0.043 Uiso 1 1 calc R
O1A O 0.61178(5) 0.59432(14) 0.15889(10) 0.0498(4) Uani 1 1 d .
O2A O 0.62978(6) 0.74639(17) 0.24208(10) 0.0569(4) Uani 1 1 d .
N1A N 0.53217(6) 0.63081(16) 0.10333(11) 0.0440(4) Uani 1 1 d .
C1A C 0.56900(8) 0.56247(19) 0.10729(14) 0.0461(5) Uani 1 1 d .
C2A C 0.60061(8) 0.6975(2) 0.19291(14) 0.0470(5) Uani 1 1 d .
C3A C 0.54899(7) 0.72103(19) 0.15655(13) 0.0415(5) Uani 1 1 d .
C4A C 0.52562(7) 0.8153(2) 0.17447(12) 0.0408(5) Uani 1 1 d .
H4A H 0.5448 0.8653 0.2119 0.049 Uiso 1 1 calc R
C5A C 0.47514(7) 0.85330(18) 0.14531(12) 0.0375(4) Uani 1 1 d .
C6A C 0.45967(7) 0.95396(18) 0.17706(12) 0.0380(4) Uani 1 1 d .
H6A H 0.4821 0.9959 0.2155 0.046 Uiso 1 1 calc R
C7A C 0.41211(7) 0.99324(17) 0.15327(12) 0.0365(4) Uani 1 1 d .
H7A H 0.4024 1.0624 0.1752 0.044 Uiso 1 1 calc R
C8A C 0.37793(7) 0.93315(16) 0.09751(11) 0.0322(4) Uani 1 1 d .
C9A C 0.39380(7) 0.83332(18) 0.06491(11) 0.0370(4) Uani 1 1 d .
H9A H 0.3715 0.7920 0.0260 0.044 Uiso 1 1 calc R
C10A C 0.44163(7) 0.79347(19) 0.08842(12) 0.0394(4) Uani 1 1 d .
H10A H 0.4516 0.7252 0.0657 0.047 Uiso 1 1 calc R
C11A C 0.57146(9) 0.4550(2) 0.06342(17) 0.0577(6) Uani 1 1 d .
H11A H 0.5987 0.4597 0.0363 0.087 Uiso 1 1 calc R
H11B H 0.5407 0.4443 0.0252 0.087 Uiso 1 1 calc R
H11C H 0.5766 0.3891 0.0995 0.087 Uiso 1 1 calc R
C12A C 0.32682(7) 0.97389(16) 0.07531(11) 0.0317(4) Uani 1 1 d .
C13A C 0.30479(7) 1.03079(16) 0.12914(11) 0.0340(4) Uani 1 1 d .
H13A H 0.3231 1.0443 0.1804 0.041 Uiso 1 1 calc R
C14A C 0.25670(7) 1.06783(16) 0.10907(11) 0.0342(4) Uani 1 1 d .
H14A H 0.2422 1.1039 0.1473 0.041 Uiso 1 1 calc R
C15A C 0.22911(7) 1.05309(15) 0.03355(11) 0.0307(4) Uani 1 1 d .
C16A C 0.25079(7) 0.99380(16) -0.02011(11) 0.0324(4) Uani 1 1 d .
H16A H 0.2325 0.9807 -0.0715 0.039 Uiso 1 1 calc R
C17A C 0.29846(7) 0.95408(16) 0.00072(11) 0.0335(4) Uani 1 1 d .
H17A H 0.3122 0.9126 -0.0363 0.040 Uiso 1 1 calc R
C20A C 0.17835(7) 1.09956(15) 0.01182(11) 0.0306(4) Uani 1 1 d .
C21A C 0.14815(7) 1.08238(16) 0.07181(11) 0.0302(4) Uani 1 1 d .
C22A C 0.14647(7) 0.97583(16) 0.10824(11) 0.0352(4) Uani 1 1 d .
H22A H 0.1636 0.9116 0.0931 0.042 Uiso 1 1 calc R
C23A C 0.12005(8) 0.96208(17) 0.16649(12) 0.0396(4) Uani 1 1 d .
H23A H 0.1187 0.8885 0.1902 0.048 Uiso 1 1 calc R
C24A C 0.09569(7) 1.05590(18) 0.18991(12) 0.0385(4) Uani 1 1 d .
H24A H 0.0777 1.0468 0.2299 0.046 Uiso 1 1 calc R
C25A C 0.09759(7) 1.16260(17) 0.15507(12) 0.0369(4) Uani 1 1 d .
H25A H 0.0811 1.2270 0.1715 0.044 Uiso 1 1 calc R
C26A C 0.12340(7) 1.17605(16) 0.09629(11) 0.0338(4) Uani 1 1 d .
H26A H 0.1243 1.2497 0.0724 0.041 Uiso 1 1 calc R
C30A C 0.16176(7) 1.15849(15) -0.05538(11) 0.0319(4) Uani 1 1 d .
C31A C 0.19437(7) 1.19920(15) -0.10684(11) 0.0313(4) Uani 1 1 d .
C32A C 0.24076(7) 1.24574(17) -0.07577(13) 0.0396(4) Uani 1 1 d .
H32A H 0.2509 1.2558 -0.0210 0.047 Uiso 1 1 calc R
C33A C 0.27202(8) 1.27725(19) -0.12421(14) 0.0468(5) Uani 1 1 d .
H33A H 0.3040 1.3049 -0.1021 0.056 Uiso 1 1 calc R
C34A C 0.25714(8) 1.26878(19) -0.20378(14) 0.0472(5) Uani 1 1 d .
H34A H 0.2788 1.2899 -0.2365 0.057 Uiso 1 1 calc R
C35A C 0.21077(8) 1.22969(18) -0.23590(13) 0.0418(5) Uani 1 1 d .
H35A H 0.1999 1.2270 -0.2910 0.050 Uiso 1 1 calc R
C36A C 0.17944(7) 1.19370(17) -0.18753(11) 0.0357(4) Uani 1 1 d .
H36A H 0.1477 1.1653 -0.2102 0.043 Uiso 1 1 calc R
C41A C 0.10861(7) 1.18752(16) -0.08106(11) 0.0312(4) Uani 1 1 d .
C42A C 0.07272(7) 1.10285(16) -0.08389(11) 0.0351(4) Uani 1 1 d .
H42A H 0.0821 1.0248 -0.0716 0.042 Uiso 1 1 calc R
C43A C 0.02340(7) 1.13125(17) -0.10448(12) 0.0378(4) Uani 1 1 d .
H43A H -0.0007 1.0727 -0.1063 0.045 Uiso 1 1 calc R
C44A C 0.00929(7) 1.24507(18) -0.12247(12) 0.0383(4) Uani 1 1 d .
H44A H -0.0245 1.2650 -0.1352 0.046 Uiso 1 1 calc R
C45A C 0.04476(7) 1.32942(17) -0.12171(12) 0.0372(4) Uani 1 1 d .
H45A H 0.0352 1.4072 -0.1347 0.045 Uiso 1 1 calc R
C46A C 0.09415(7) 1.30106(16) -0.10216(12) 0.0352(4) Uani 1 1 d .
H46A H 0.1182 1.3590 -0.1031 0.042 Uiso 1 1 calc R

loop_
_atom_site_aniso_label
_atom_site_aniso_U_11
_atom_site_aniso_U_22
_atom_site_aniso_U_33
_atom_site_aniso_U_23
_atom_site_aniso_U_13
_atom_site_aniso_U_12
O1 0.0411(8) 0.0472(8) 0.0428(8) -0.0029(6) 0.0069(6) 0.0116(6)
O2 0.0383(8) 0.0408(8) 0.0483(8) -0.0062(7) 0.0028(6) 0.0017(6)
N1 0.0475(10) 0.0393(9) 0.0391(9) -0.0054(7) 0.0064(8) 0.0082(8)
C1 0.0552(14) 0.0463(12) 0.0389(11) -0.0036(9) 0.0074(10) 0.0131(10)
C2 0.0375(11) 0.0323(10) 0.0393(10) 0.0024(8) 0.0116(9) 0.0029(8)
C3 0.0398(11) 0.0291(9) 0.0346(9) 0.0007(7) 0.0091(8) -0.0005(8)
C4 0.0365(10) 0.0291(9) 0.0346(9) -0.0035(7) 0.0097(8) -0.0033(8)
C5 0.0321(10) 0.0298(9) 0.0364(10) -0.0017(7) 0.0090(8) -0.0039(7)
C6 0.0366(11) 0.0306(9) 0.0366(10) -0.0073(7) 0.0082(8) -0.0058(8)
C7 0.0321(10) 0.0312(9) 0.0435(10) -0.0049(8) 0.0129(8) -0.0020(7)
C8 0.0311(10) 0.0287(9) 0.0337(9) -0.0007(7) 0.0094(8) -0.0047(7)
C9 0.0372(11) 0.0371(10) 0.0354(10) -0.0083(8) 0.0061(8) 0.0009(8)
C10 0.0347(11) 0.0374(10) 0.0398(10) -0.0053(8) 0.0090(8) 0.0041(8)
C11 0.0744(19) 0.0687(17) 0.0565(15) -0.0155(13) 0.0071(13) 0.0346(15)
C12 0.0287(9) 0.0297(9) 0.0350(9) -0.0010(7) 0.0113(8) -0.0024(7)
C13 0.0333(10) 0.0281(9) 0.0456(11) -0.0062(8) 0.0094(8) -0.0044(7)
C14 0.0332(10) 0.0271(9) 0.0509(12) -0.0033(8) 0.0092(9) -0.0003(7)
C15 0.0314(10) 0.0295(9) 0.0427(10) -0.0010(8) 0.0082(8) -0.0028(7)
C16 0.0330(10) 0.0289(9) 0.0400(10) -0.0042(8) 0.0075(8) -0.0031(7)
C17 0.0308(10) 0.0292(9) 0.0387(10) -0.0023(7) 0.0100(8) -0.0004(7)
C20 0.0348(10) 0.0256(8) 0.0431(11) 0.0006(7) 0.0065(8) -0.0017(7)
C21 0.0331(10) 0.0254(8) 0.0423(10) -0.0051(7) 0.0097(8) -0.0024(7)
C22 0.0291(10) 0.0303(9) 0.0460(11) 0.0029(8) 0.0052(8) -0.0036(7)
C23 0.0387(11) 0.0410(11) 0.0408(11) -0.0046(8) 0.0120(9) -0.0141(9)
C24 0.0329(10) 0.0331(10) 0.0605(13) -0.0133(9) 0.0186(9) -0.0061(8)
C25 0.0343(11) 0.0281(9) 0.0598(13) -0.0059(9) 0.0066(9) 0.0013(8)
C26 0.0428(11) 0.0250(9) 0.0426(10) -0.0028(8) 0.0049(9) 0.0008(8)
C30 0.0350(10) 0.0245(8) 0.0429(10) 0.0013(7) 0.0117(8) 0.0013(7)
C31 0.0314(10) 0.0309(9) 0.0373(10) 0.0037(7) 0.0072(8) 0.0023(7)
C32 0.0416(12) 0.0383(11) 0.0520(12) 0.0007(9) 0.0159(10) -0.0049(9)
C33 0.0432(12) 0.0488(12) 0.0586(14) 0.0045(10) 0.0168(11) -0.0099(10)
C34 0.0424(12) 0.0573(13) 0.0501(13) 0.0049(10) 0.0184(10) 0.0015(10)
C35 0.0431(12) 0.0470(12) 0.0469(12) -0.0044(9) 0.0139(10) 0.0051(9)
C36 0.0368(11) 0.0363(10) 0.0434(11) -0.0003(8) 0.0064(9) 0.0038(8)
C41 0.0353(10) 0.0240(8) 0.0384(10) -0.0018(7) 0.0038(8) 0.0021(7)
C42 0.0431(11) 0.0273(9) 0.0363(10) 0.0009(7) 0.0068(8) 0.0019(8)
C43 0.0345(10) 0.0303(9) 0.0507(12) -0.0005(8) 0.0142(9) 0.0015(8)
C44 0.0290(10) 0.0378(10) 0.0424(11) -0.0043(8) 0.0055(8) 0.0044(8)
C45 0.0316(10) 0.0379(10) 0.0352(10) 0.0015(8) 0.0076(8) 0.0077(8)
C46 0.0363(10) 0.0288(9) 0.0423(11) 0.0015(8) 0.0093(8) 0.0027(8)
O1A 0.0335(8) 0.0548(9) 0.0618(10) 0.0192(8) 0.0115(7) 0.0126(7)
O2A 0.0348(8) 0.0766(12) 0.0564(10) 0.0101(9) 0.0025(8) 0.0108(8)
N1A 0.0335(9) 0.0432(10) 0.0575(11) 0.0157(8) 0.0146(8) 0.0086(8)
C1A 0.0335(11) 0.0452(12) 0.0622(14) 0.0198(10) 0.0160(10) 0.0075(9)
C2A 0.0343(11) 0.0581(13) 0.0495(13) 0.0171(11) 0.0112(10) 0.0097(10)
C3A 0.0299(10) 0.0507(12) 0.0454(11) 0.0159(9) 0.0110(9) 0.0083(9)
C4A 0.0297(10) 0.0524(12) 0.0414(11) 0.0096(9) 0.0099(8) 0.0041(9)
C5A 0.0297(10) 0.0460(11) 0.0395(10) 0.0115(8) 0.0130(8) 0.0062(8)
C6A 0.0303(10) 0.0424(11) 0.0426(11) 0.0080(8) 0.0104(8) -0.0016(8)
C7A 0.0334(10) 0.0326(9) 0.0451(11) 0.0060(8) 0.0120(8) 0.0028(8)
C8A 0.0299(10) 0.0352(9) 0.0332(9) 0.0078(7) 0.0106(8) 0.0043(7)
C9A 0.0312(10) 0.0431(11) 0.0364(10) 0.0034(8) 0.0068(8) 0.0073(8)
C10A 0.0353(11) 0.0444(11) 0.0402(11) 0.0035(9) 0.0120(9) 0.0106(9)
C11A 0.0472(14) 0.0442(12) 0.0856(18) 0.0137(12) 0.0230(13) 0.0111(10)
C12A 0.0289(10) 0.0293(9) 0.0381(10) 0.0059(7) 0.0097(8) 0.0046(7)
C13A 0.0294(10) 0.0339(9) 0.0370(10) 0.0001(8) 0.0031(8) 0.0036(8)
C14A 0.0319(10) 0.0338(9) 0.0371(10) -0.0045(8) 0.0078(8) 0.0059(8)
C15A 0.0296(10) 0.0258(8) 0.0363(9) 0.0033(7) 0.0064(8) 0.0043(7)
C16A 0.0337(10) 0.0293(9) 0.0333(9) 0.0013(7) 0.0052(8) 0.0047(7)
C17A 0.0334(10) 0.0338(9) 0.0345(9) 0.0020(7) 0.0103(8) 0.0076(8)
C20A 0.0290(9) 0.0262(8) 0.0361(9) -0.0025(7) 0.0055(8) 0.0014(7)
C21A 0.0255(9) 0.0304(9) 0.0340(9) -0.0013(7) 0.0043(7) 0.0035(7)
C22A 0.0345(10) 0.0308(9) 0.0406(10) 0.0012(8) 0.0080(8) 0.0066(8)
C23A 0.0405(11) 0.0330(10) 0.0475(11) 0.0058(8) 0.0137(9) 0.0032(8)
C24A 0.0345(11) 0.0426(11) 0.0404(10) 0.0008(8) 0.0125(9) 0.0028(8)
C25A 0.0306(10) 0.0353(10) 0.0464(11) -0.0042(8) 0.0116(8) 0.0066(8)
C26A 0.0301(10) 0.0296(9) 0.0411(10) -0.0001(8) 0.0063(8) 0.0046(7)
C30A 0.0327(10) 0.0236(8) 0.0389(10) -0.0014(7) 0.0063(8) 0.0025(7)
C31A 0.0296(9) 0.0238(8) 0.0401(10) 0.0027(7) 0.0067(8) 0.0038(7)
C32A 0.0357(11) 0.0333(10) 0.0471(11) 0.0055(8) 0.0030(9) -0.0019(8)
C33A 0.0327(11) 0.0419(11) 0.0629(14) 0.0161(10) 0.0034(10) -0.0033(9)
C34A 0.0378(12) 0.0452(12) 0.0610(14) 0.0180(10) 0.0155(10) 0.0073(9)
C35A 0.0413(12) 0.0415(11) 0.0439(11) 0.0056(9) 0.0120(9) 0.0080(9)
C36A 0.0323(10) 0.0336(10) 0.0405(10) 0.0004(8) 0.0061(8) 0.0031(8)
C41A 0.0303(10) 0.0276(9) 0.0345(9) 0.0006(7) 0.0040(8) 0.0029(7)
C42A 0.0350(10) 0.0279(9) 0.0405(10) -0.0002(8) 0.0036(8) 0.0020(8)
C43A 0.0315(10) 0.0371(10) 0.0419(11) 0.0002(8) 0.0016(8) -0.0035(8)
C44A 0.0289(10) 0.0442(11) 0.0401(10) 0.0019(8) 0.0033(8) 0.0078(8)
C45A 0.0356(10) 0.0323(9) 0.0428(11) 0.0070(8) 0.0062(8) 0.0080(8)
C46A 0.0337(10) 0.0291(9) 0.0425(10) 0.0038(8) 0.0078(8) 0.0024(8)

loop_
_atom_type_symbol
_atom_type_description
_atom_type_scat_dispersion_real
_atom_type_scat_dispersion_imag
_atom_type_scat_source
C C 0.0181 0.0091 'International Tables Vol C Tables 4.2.6.8 and 6.1.1.4'
H H 0.0000 0.0000 'International Tables Vol C Tables 4.2.6.8 and 6.1.1.4'
N N 0.0311 0.0180 'International Tables Vol C Tables 4.2.6.8 and 6.1.1.4'
O O 0.0492 0.0322 'International Tables Vol C Tables 4.2.6.8 and 6.1.1.4'

loop_
_geom_angle_atom_site_label_1
_geom_angle_atom_site_label_2
_geom_angle_atom_site_label_3
_geom_angle
C1 O1 C2 105.25(16)
C1 N1 C3 105.30(18)
O1 C1 C11 115.8(2)
N1 C1 O1 116.50(18)
N1 C1 C11 127.7(2)
O1 C2 C3 104.94(16)
O2 C2 O1 121.72(19)
O2 C2 C3 133.32(18)
N1 C3 C2 108.01(16)
C4 C3 N1 128.80(19)
C4 C3 C2 123.18(18)
C3 C4 C5 129.19(18)
C6 C5 C4 119.60(17)
C10 C5 C4 123.00(17)
C10 C5 C6 117.40(18)
C7 C6 C5 121.63(17)
C6 C7 C8 120.87(18)
C7 C8 C9 117.16(18)
C7 C8 C12 122.33(17)
C9 C8 C12 120.51(17)
C10 C9 C8 122.11(18)
C9 C10 C5 120.79(18)
C13 C12 C8 121.99(17)
C17 C12 C8 120.33(17)
C17 C12 C13 117.67(18)
C14 C13 C12 120.82(18)
C13 C14 C15 121.54(18)
C14 C15 C20 120.98(17)
C16 C15 C14 117.34(18)
C16 C15 C20 121.55(17)
C17 C16 C15 121.00(17)
C16 C17 C12 121.57(17)
C15 C20 C21 114.90(17)
C30 C20 C15 121.15(18)
C30 C20 C21 123.95(19)
C22 C21 C20 120.06(18)
C22 C21 C26 117.96(18)
C26 C21 C20 121.73(18)
C21 C22 C23 120.94(19)
C24 C23 C22 119.76(19)
C25 C24 C23 119.73(18)
C24 C25 C26 120.5(2)
C25 C26 C21 121.13(19)
C20 C30 C31 123.13(19)
C20 C30 C41 122.72(17)
C31 C30 C41 114.14(17)
C32 C31 C30 120.15(18)
C36 C31 C30 122.20(18)
C36 C31 C32 117.54(18)
C33 C32 C31 120.6(2)
C34 C33 C32 120.6(2)
C33 C34 C35 119.8(2)
C34 C35 C36 119.5(2)
C31 C36 C35 122.0(2)
C42 C41 C30 121.85(17)
C42 C41 C46 117.58(18)
C46 C41 C30 120.38(17)
C43 C42 C41 121.47(18)
C44 C43 C42 119.73(18)
C45 C44 C43 119.43(19)
C44 C45 C46 120.58(18)
C45 C46 C41 121.16(18)
C1A O1A C2A 105.40(16)
C1A N1A C3A 105.42(19)
O1A C1A C11A 115.88(19)
N1A C1A O1A 116.2(2)
N1A C1A C11A 127.9(2)
O1A C2A C3A 105.0(2)
O2A C2A O1A 122.1(2)
O2A C2A C3A 132.9(2)
N1A C3A C2A 108.01(19)
C4A C3A N1A 130.1(2)
C4A C3A C2A 121.9(2)
C3A C4A C5A 130.0(2)
C6A C5A C4A 117.8(2)
C6A C5A C10A 118.61(18)
C10A C5A C4A 123.56(19)
C7A C6A C5A 120.7(2)
C6A C7A C8A 121.28(19)
C7A C8A C9A 117.78(18)
C7A C8A C12A 120.43(17)
C9A C8A C12A 121.78(18)
C10A C9A C8A 121.2(2)
C9A C10A C5A 120.33(19)
C13A C12A C8A 120.76(17)
C13A C12A C17A 117.84(17)
C17A C12A C8A 121.38(17)
C14A C13A C12A 121.10(18)
C13A C14A C15A 121.10(17)
C14A C15A C16A 117.86(17)
C14A C15A C20A 120.32(16)
C16A C15A C20A 121.82(17)
C17A C16A C15A 120.87(18)
C16A C17A C12A 121.13(17)
C15A C20A C21A 114.86(16)
C30A C20A C15A 122.42(17)
C30A C20A C21A 122.63(17)
C22A C21A C20A 121.30(16)
C22A C21A C26A 118.40(17)
C26A C21A C20A 120.17(17)
C23A C22A C21A 120.87(17)
C24A C23A C22A 119.89(18)
C25A C24A C23A 119.90(18)
C24A C25A C26A 120.25(18)
C25A C26A C21A 120.68(18)
C20A C30A C31A 123.09(17)
C20A C30A C41A 120.66(17)
C31A C30A C41A 116.25(16)
C32A C31A C30A 121.26(18)
C36A C31A C30A 120.88(17)
C36A C31A C32A 117.85(17)
C33A C32A C31A 120.7(2)
C34A C33A C32A 120.6(2)
C33A C34A C35A 119.8(2)
C34A C35A C36A 120.2(2)
C31A C36A C35A 120.71(19)
C42A C41A C30A 120.96(16)
C42A C41A C46A 118.86(18)
C46A C41A C30A 120.18(17)
C43A C42A C41A 120.71(18)
C42A C43A C44A 120.09(18)
C45A C44A C43A 119.60(18)
C44A C45A C46A 120.48(18)
C45A C46A C41A 120.19(18)

loop_
_geom_bond_atom_site_label_1
_geom_bond_atom_site_label_2
_geom_bond_distance
O1 C1 1.382(3)
O1 C2 1.393(2)
O2 C2 1.199(2)
N1 C1 1.281(3)
N1 C3 1.406(2)
C1 C11 1.475(3)
C2 C3 1.471(3)
C3 C4 1.349(3)
C4 C5 1.447(3)
C5 C6 1.401(3)
C5 C10 1.396(3)
C6 C7 1.386(3)
C7 C8 1.398(3)
C8 C9 1.399(3)
C8 C12 1.482(3)
C9 C10 1.380(3)
C12 C13 1.399(3)
C12 C17 1.392(3)
C13 C14 1.379(3)
C14 C15 1.401(3)
C15 C16 1.397(3)
C15 C20 1.490(3)
C16 C17 1.381(3)
C20 C21 1.499(3)
C20 C30 1.347(3)
C21 C22 1.392(3)
C21 C26 1.396(3)
C22 C23 1.393(3)
C23 C24 1.391(3)
C24 C25 1.373(3)
C25 C26 1.381(3)
C30 C31 1.486(3)
C30 C41 1.509(3)
C31 C32 1.411(3)
C31 C36 1.383(3)
C32 C33 1.389(3)
C33 C34 1.377(3)
C34 C35 1.390(3)
C35 C36 1.391(3)
C41 C42 1.396(3)
C41 C46 1.396(3)
C42 C43 1.395(3)
C43 C44 1.392(3)
C44 C45 1.380(3)
C45 C46 1.390(3)
O1A C1A 1.388(3)
O1A C2A 1.396(3)
O2A C2A 1.196(3)
N1A C1A 1.286(3)
N1A C3A 1.411(3)
C1A C11A 1.469(3)
C2A C3A 1.473(3)
C3A C4A 1.340(3)
C4A C5A 1.462(3)
C5A C6A 1.396(3)
C5A C10A 1.398(3)
C6A C7A 1.382(3)
C7A C8A 1.398(3)
C8A C9A 1.399(3)
C8A C12A 1.475(3)
C9A C10A 1.390(3)
C12A C13A 1.395(3)
C12A C17A 1.398(3)
C13A C14A 1.382(3)
C14A C15A 1.395(3)
C15A C16A 1.400(3)
C15A C20A 1.488(3)
C16A C17A 1.382(3)
C20A C21A 1.494(3)
C20A C30A 1.355(3)
C21A C22A 1.391(3)
C21A C26A 1.398(2)
C22A C23A 1.390(3)
C23A C24A 1.386(3)
C24A C25A 1.381(3)
C25A C26A 1.386(3)
C30A C31A 1.487(3)
C30A C41A 1.495(3)
C31A C32A 1.402(3)
C31A C36A 1.390(3)
C32A C33A 1.389(3)
C33A C34A 1.373(3)
C34A C35A 1.375(3)
C35A C36A 1.404(3)
C41A C42A 1.393(3)
C41A C46A 1.398(3)
C42A C43A 1.387(3)
C43A C44A 1.388(3)
C44A C45A 1.387(3)
C45A C46A 1.388(3)

loop_
_geom_torsion_atom_site_label_1
_geom_torsion_atom_site_label_2
_geom_torsion_atom_site_label_3
_geom_torsion_atom_site_label_4
_geom_torsion
O1 C2 C3 N1 0.4(2)
O1 C2 C3 C4 179.87(17)
O2 C2 C3 N1 178.9(2)
O2 C2 C3 C4 -1.6(4)
N1 C3 C4 C5 2.5(3)
C1 O1 C2 O2 -179.20(19)
C1 O1 C2 C3 -0.5(2)
C1 N1 C3 C2 -0.1(2)
C1 N1 C3 C4 -179.6(2)
C2 O1 C1 N1 0.5(3)
C2 O1 C1 C11 -179.3(2)
C2 C3 C4 C5 -176.86(18)
C3 N1 C1 O1 -0.2(3)
C3 N1 C1 C11 179.5(3)
C3 C4 C5 C6 -176.78(19)
C3 C4 C5 C10 4.1(3)
C4 C5 C6 C7 179.29(17)
C4 C5 C10 C9 -179.07(18)
C5 C6 C7 C8 -0.3(3)
C6 C5 C10 C9 1.8(3)
C6 C7 C8 C9 1.8(3)
C6 C7 C8 C12 -179.09(17)
C7 C8 C9 C10 -1.5(3)
C7 C8 C12 C13 -21.1(3)
C7 C8 C12 C17 158.12(18)
C8 C9 C10 C5 -0.3(3)
C8 C12 C13 C14 178.92(17)
C8 C12 C17 C16 179.35(17)
C9 C8 C12 C13 158.04(18)
C9 C8 C12 C17 -22.8(3)
C10 C5 C6 C7 -1.5(3)
C12 C8 C9 C10 179.32(18)
C12 C13 C14 C15 2.4(3)
C13 C12 C17 C16 -1.4(3)
C13 C14 C15 C16 -2.7(3)
C13 C14 C15 C20 -178.49(18)
C14 C15 C16 C17 0.9(3)
C14 C15 C20 C21 47.8(2)
C14 C15 C20 C30 -131.5(2)
C15 C16 C17 C12 1.1(3)
C15 C20 C21 C22 37.0(2)
C15 C20 C21 C26 -137.19(18)
C15 C20 C30 C31 14.2(3)
C15 C20 C30 C41 -164.60(17)
C16 C15 C20 C21 -127.82(19)
C16 C15 C20 C30 52.9(3)
C17 C12 C13 C14 -0.3(3)
C20 C15 C16 C17 176.74(18)
C20 C21 C22 C23 -173.81(17)
C20 C21 C26 C25 174.14(18)
C20 C30 C31 C32 44.1(3)
C20 C30 C31 C36 -140.0(2)
C20 C30 C41 C42 45.5(3)
C20 C30 C41 C46 -139.66(19)
C21 C20 C30 C31 -165.05(17)
C21 C20 C30 C41 16.1(3)
C21 C22 C23 C24 -0.5(3)
C22 C21 C26 C25 -0.2(3)
C22 C23 C24 C25 -0.1(3)
C23 C24 C25 C26 0.5(3)
C24 C25 C26 C21 -0.4(3)
C26 C21 C22 C23 0.6(3)
C30 C20 C21 C22 -143.71(19)
C30 C20 C21 C26 42.1(3)
C30 C31 C32 C33 178.6(2)
C30 C31 C36 C35 -177.35(19)
C30 C41 C42 C43 174.09(17)
C30 C41 C46 C45 -173.64(17)
C31 C30 C41 C42 -133.39(18)
C31 C30 C41 C46 41.4(2)
C31 C32 C33 C34 -1.6(4)
C32 C31 C36 C35 -1.3(3)
C32 C33 C34 C35 -0.4(4)
C33 C34 C35 C36 1.6(4)
C34 C35 C36 C31 -0.7(3)
C36 C31 C32 C33 2.5(3)
C41 C30 C31 C32 -137.05(19)
C41 C30 C31 C36 38.9(3)
C41 C42 C43 C44 -1.0(3)
C42 C41 C46 C45 1.4(3)
C42 C43 C44 C45 2.5(3)
C43 C44 C45 C46 -1.9(3)
C44 C45 C46 C41 0.0(3)
C46 C41 C42 C43 -0.9(3)
O1A C2A C3A N1A 0.3(2)
O1A C2A C3A C4A -179.03(18)
O2A C2A C3A N1A -177.8(2)
O2A C2A C3A C4A 2.9(4)
N1A C3A C4A C5A 1.1(4)
C1A O1A C2A O2A 178.1(2)
C1A O1A C2A C3A -0.3(2)
C1A N1A C3A C2A -0.1(2)
C1A N1A C3A C4A 179.1(2)
C2A O1A C1A N1A 0.2(2)
C2A O1A C1A C11A 179.84(18)
C2A C3A C4A C5A -179.81(19)
C3A N1A C1A O1A -0.1(2)
C3A N1A C1A C11A -179.6(2)
C3A C4A C5A C6A 177.2(2)
C3A C4A C5A C10A -1.9(3)
C4A C5A C6A C7A -178.63(17)
C4A C5A C10A C9A 178.40(18)
C5A C6A C7A C8A 0.7(3)
C6A C5A C10A C9A -0.7(3)
C6A C7A C8A C9A -1.7(3)
C6A C7A C8A C12A 177.46(17)
C7A C8A C9A C10A 1.5(3)
C7A C8A C12A C13A -31.4(3)
C7A C8A C12A C17A 150.47(18)
C8A C9A C10A C5A -0.3(3)
C8A C12A C13A C14A -179.12(18)
C8A C12A C17A C16A -179.13(17)
C9A C8A C12A C13A 147.74(19)
C9A C8A C12A C17A -30.4(3)
C10A C5A C6A C7A 0.5(3)
C12A C8A C9A C10A -177.62(17)
C12A C13A C14A C15A -2.2(3)
C13A C12A C17A C16A 2.6(3)
C13A C14A C15A C16A 3.5(3)
C13A C14A C15A C20A -176.47(17)
C14A C15A C16A C17A -1.7(3)
C14A C15A C20A C21A -41.8(2)
C14A C15A C20A C30A 134.75(19)
C15A C16A C17A C12A -1.3(3)
C15A C20A C21A C22A -46.7(2)
C15A C20A C21A C26A 129.06(18)
C15A C20A C30A C31A -10.5(3)
C15A C20A C30A C41A 170.36(16)
C16A C15A C20A C21A 138.25(18)
C16A C15A C20A C30A -45.2(3)
C17A C12A C13A C14A -0.9(3)
C20A C15A C16A C17A 178.24(17)
C20A C21A C22A C23A 177.06(19)
C20A C21A C26A C25A -176.28(18)
C20A C30A C31A C32A -40.2(3)
C20A C30A C31A C36A 140.73(19)
C20A C30A C41A C42A -50.2(3)
C20A C30A C41A C46A 129.3(2)
C21A C20A C30A C31A 165.77(17)
C21A C20A C30A C41A -13.4(3)
C21A C22A C23A C24A -1.2(3)
C22A C21A C26A C25A -0.4(3)
C22A C23A C24A C25A 0.3(3)
C23A C24A C25A C26A 0.6(3)
C24A C25A C26A C21A -0.5(3)
C26A C21A C22A C23A 1.3(3)
C30A C20A C21A C22A 136.8(2)
C30A C20A C21A C26A -47.5(3)
C30A C31A C32A C33A 176.25(18)
C30A C31A C36A C35A -178.50(17)
C30A C41A C42A C43A 177.16(18)
C30A C41A C46A C45A -176.30(17)
C31A C30A C41A C42A 130.59(19)
C31A C30A C41A C46A -49.9(2)
C31A C32A C33A C34A 3.2(3)
C32A C31A C36A C35A 2.4(3)
C32A C33A C34A C35A 0.5(3)
C33A C34A C35A C36A -2.8(3)
C34A C35A C36A C31A 1.3(3)
C36A C31A C32A C33A -4.6(3)
C41A C30A C31A C32A 139.02(18)
C41A C30A C31A C36A -40.1(2)
C41A C42A C43A C44A -0.1(3)
C42A C41A C46A C45A 3.2(3)
C42A C43A C44A C45A 1.7(3)
C43A C44A C45A C46A -0.8(3)
C44A C45A C46A C41A -1.7(3)
C46A C41A C42A C43A -2.4(3)
